data_4114209
loop_
_publ_author_name
'Oscar Tutusaus'
'Clara Vi\~nas'
'Rosario N\'u\~nez'
'Francesc Teixidor'
'Albert Demonceau'
'S\'ebastien Delfosse'
'Alfred F. Noels'
'Ignasi Mata'
'Elies Molins'

_publ_contact_author 'I. Mata'
_publ_contact_author_email ignasi@icmab.es
_publ_section_title
;
 The Modulating Possibilities of Dicarbollide Clusters: Optimizing the
 Kharasch Catalysts
;
_journal_name_full 'Journal of the American Chemical Society'
_journal_page_first 11830
_journal_page_last 11831
_journal_paper_doi 10.1021/ja036342x
_journal_volume 125
_journal_year 2003
_chemical_compound_source 'synthesis as described'
_chemical_formula_moiety 'C41 H49 B9 Cl2 P2 Ru1 S1'
_chemical_formula_structural 'C41 H49 B9 Cl2 P2 Ru1 S1'
_chemical_formula_sum 'C41 H49 B9 Cl2 P2 Ru S'
_chemical_formula_weight 905.06
_chemical_name_systematic
;
 ?
;
_space_group_IT_number 2
_symmetry_cell_setting triclinic
_symmetry_Int_Tables_number 2
_symmetry_space_group_name_Hall '-P 1'
_symmetry_space_group_name_H-M 'P -1'
_atom_sites_solution_hydrogens geom
_atom_sites_solution_primary direct
_atom_sites_solution_secondary difmap
_audit_conform_dict_location ftp://ftp.iucr.org/cifdics/cif_core.dic
_audit_conform_dict_name cif_core.dic
_audit_conform_dict_version 2.1
_audit_creation_date 2001-07-27T15:36:31-00:00
_audit_creation_method 'WinGX routine CIF_UPDATE'
_cell_angle_alpha 97.31
_cell_angle_beta 97.65
_cell_angle_gamma 100.65
_cell_formula_units_Z 2
_cell_length_a 11.483
_cell_length_b 12.888
_cell_length_c 15.22
_cell_measurement_reflns_used 0
_cell_measurement_temperature 293(2)
_cell_measurement_theta_max 0
_cell_measurement_theta_min 0
_cell_measurement_wavelength 0.71073
_cell_volume 2167.128
_computing_cell_refinement 'CAD4 Express (Enraf Nonius, 1994)'
_computing_data_collection 'CAD4 Express (Enraf Nonius, 1994)'
_computing_data_reduction 'XCAD4 (Harms & Wocadlo, 1995)'
_computing_molecular_graphics 'Ortep-3 for Windows (Farrugia, 1997)'
_computing_publication_material 'WinGX publication routines (Farrugia, 1999)'
_computing_structure_refinement 'SHELXL-97 (Sheldrick, 1997)'
_diffrn_ambient_temperature 293(2)
_diffrn_detector 'scintillation LiI'
_diffrn_detector_dtime 1.195
_diffrn_measured_fraction_theta_full 0.998
_diffrn_measured_fraction_theta_max 0.998
_diffrn_measurement_device '\k-geometry diffractometer'
_diffrn_measurement_device_type 'Enraf Nonius CAD4'
_diffrn_measurement_method 'non-profiled omega/2theta scans'
_diffrn_orient_matrix_type
;
  x-axis points to radiation source
  the matrix is specified in reciprocal space
;
_diffrn_orient_matrix_UB_11 0.41497E-1
_diffrn_orient_matrix_UB_12 -0.11596E-1
_diffrn_orient_matrix_UB_13 -0.53073E-1
_diffrn_orient_matrix_UB_21 0.49831E-1
_diffrn_orient_matrix_UB_22 -0.43266E-1
_diffrn_orient_matrix_UB_23 0.32783E-1
_diffrn_orient_matrix_UB_31 -0.62085E-1
_diffrn_orient_matrix_UB_32 -0.0662
_diffrn_orient_matrix_UB_33 -0.24755E-1
_diffrn_radiation_monochromator graphite
_diffrn_radiation_probe x-ray
_diffrn_radiation_type MoK\a
_diffrn_radiation_wavelength 0.71073
_diffrn_reflns_av_R_equivalents 0.0662
_diffrn_reflns_av_unetI/netI 0.3183
_diffrn_reflns_limit_h_max 14
_diffrn_reflns_limit_h_min -14
_diffrn_reflns_limit_k_max 0
_diffrn_reflns_limit_k_min -16
_diffrn_reflns_limit_l_max 18
_diffrn_reflns_limit_l_min -18
_diffrn_reflns_number 9123
_diffrn_reflns_theta_full 26.24
_diffrn_reflns_theta_max 26.24
_diffrn_reflns_theta_min 3.42
_diffrn_source 'Enraf Nonius FR590'
_diffrn_standards_decay_% 0
_diffrn_standards_interval_count 52
_diffrn_standards_interval_time 60
_diffrn_standards_number 3
_exptl_absorpt_coefficient_mu 0.638
_exptl_absorpt_correction_T_max 0.9577
_exptl_absorpt_correction_T_min 0.6972
_exptl_absorpt_correction_type psi-scan
_exptl_absorpt_process_details
;
North A.C.T., Phillips D.C. & Mathews F.S. (1968) Acta. Cryst. A24, 351
        Number of psi-scan sets used was   7
        Theta correction was applied.
        Averaged transmission function was used.
        No Fourier smoothing was applied.
;
_exptl_crystal_colour colourless
_exptl_crystal_density_diffrn 1.387
_exptl_crystal_description prism
_exptl_crystal_F_000 928
_exptl_crystal_size_max 0.8
_exptl_crystal_size_mid 0.39
_exptl_crystal_size_min 0.07
_refine_diff_density_max 1.542
_refine_diff_density_min -1.588
_refine_diff_density_rms 0.217
_refine_ls_extinction_method none
_refine_ls_goodness_of_fit_ref 0.96
_refine_ls_hydrogen_treatment mixed
_refine_ls_matrix_type full
_refine_ls_number_parameters 520
_refine_ls_number_reflns 8721
_refine_ls_number_restraints 0
_refine_ls_restrained_S_all 0.96
_refine_ls_R_factor_all 0.2209
_refine_ls_R_factor_gt 0.082
_refine_ls_shift/su_max 0.046
_refine_ls_shift/su_mean 0.001
_refine_ls_structure_factor_coef Fsqd
_refine_ls_weighting_details 'calc w=1/[\s^2^(Fo^2^)+(0.1000P)^2^+0.0000P] where P=(Fo^2^+2Fc^2^)/3'
_refine_ls_weighting_scheme calc
_refine_ls_wR_factor_gt 0.1809
_refine_ls_wR_factor_ref 0.2315
_reflns_number_gt 3420
_reflns_number_total 8721
_reflns_threshold_expression >2sigma(I)
_cod_data_source_file ja036342xsi20030826_123555.cif
_cod_data_source_block tex3
_cod_original_cell_volume 2167.1
_cod_database_code 4114209
_exptl_absorpt_factor_mur 0.036
_exptl_absorpt_correction_t_ave 0.8398
_diffrn_standards_decay_corr_max 1
_diffrn_standards_decay_corr_min 1

loop_
_symmetry_equiv_pos_as_xyz
'x, y, z'
'-x, -y, -z'

loop_
_atom_site_label
_atom_site_type_symbol
_atom_site_fract_x
_atom_site_fract_y
_atom_site_fract_z
_atom_site_U_iso_or_equiv
_atom_site_adp_type
_atom_site_occupancy
_atom_site_symmetry_multiplicity
_atom_site_calc_flag
_atom_site_refinement_flags
Ru3 Ru 0.78043(8) 0.70394(7) 0.75270(6) 0.0295(3) Uani 1 1 d .
H H 0.850(8) 0.822(7) 0.749(6) 0.044 Uiso 1 1 d .
P1 P 0.6728(2) 0.7708(2) 0.64057(17) 0.0329(6) Uani 1 1 d .
P2 P 0.6955(2) 0.7753(2) 0.86847(17) 0.0319(6) Uani 1 1 d .
S S 1.0362(2) 0.7480(2) 0.90918(17) 0.0416(7) Uani 1 1 d .
C1 C 0.7191(8) 0.5204(8) 0.7220(6) 0.038(3) Uani 1 1 d .
H1 H 0.6205 0.5034 0.7059 0.046 Uiso 1 1 calc R
C2 C 0.8021(9) 0.5669(7) 0.6548(7) 0.035(2) Uani 1 1 d .
H2 H 0.7585 0.5862 0.5918 0.042 Uiso 1 1 calc R
C1S C 1.1457(11) 0.8071(10) 0.8485(8) 0.069(4) Uani 1 1 d .
H1A H 1.203 0.863 0.888 0.104 Uiso 1 1 calc R
H1B H 1.1073 0.8366 0.8005 0.104 Uiso 1 1 calc R
H1C H 1.1861 0.7539 0.8243 0.104 Uiso 1 1 calc R
C2S C 1.1291(12) 0.6818(11) 0.9780(9) 0.081(5) Uani 1 1 d .
H2A H 1.154 0.6268 0.9408 0.122 Uiso 1 1 calc R
H2B H 1.0843 0.6505 1.0205 0.122 Uiso 1 1 calc R
H2C H 1.1985 0.7327 1.0096 0.122 Uiso 1 1 calc R
C11 C 0.6976(10) 0.9145(7) 0.6311(6) 0.041(3) Uani 1 1 d .
C12 C 0.6063(12) 0.9657(10) 0.6003(8) 0.065(4) Uani 1 1 d .
H12 H 0.5269 0.9289 0.5865 0.078 Uiso 1 1 calc R
C13 C 0.6375(15) 1.0734(11) 0.5910(9) 0.080(5) Uani 1 1 d .
H13 H 0.5778 1.1096 0.5728 0.097 Uiso 1 1 calc R
C14 C 0.7549(17) 1.1261(9) 0.6085(9) 0.091(6) Uani 1 1 d .
H14 H 0.7737 1.1979 0.6024 0.109 Uiso 1 1 calc R
C15 C 0.8430(14) 1.0770(9) 0.6342(9) 0.076(4) Uani 1 1 d .
H15 H 0.9227 1.1126 0.6418 0.092 Uiso 1 1 calc R
C16 C 0.8151(12) 0.9725(10) 0.6495(7) 0.065(4) Uani 1 1 d .
H16 H 0.8761 0.9404 0.6726 0.079 Uiso 1 1 calc R
C21 C 0.5099(9) 0.7220(8) 0.6266(6) 0.038(3) Uani 1 1 d .
C22 C 0.4672(10) 0.6154(8) 0.5892(6) 0.038(3) Uani 1 1 d .
H22 H 0.519 0.5741 0.568 0.046 Uiso 1 1 calc R
C23 C 0.3462(11) 0.5712(11) 0.5838(7) 0.057(3) Uani 1 1 d .
H23 H 0.3168 0.5011 0.5556 0.068 Uiso 1 1 calc R
C24 C 0.2698(12) 0.6274(14) 0.6185(9) 0.080(5) Uani 1 1 d .
H24 H 0.1891 0.5961 0.6142 0.096 Uiso 1 1 calc R
C25 C 0.3124(12) 0.7310(14) 0.6599(9) 0.077(5) Uani 1 1 d .
H25 H 0.2597 0.7694 0.6836 0.093 Uiso 1 1 calc R
C26 C 0.4342(10) 0.7803(11) 0.6674(7) 0.056(3) Uani 1 1 d .
H26 H 0.4635 0.8492 0.6983 0.067 Uiso 1 1 calc R
C31 C 0.7031(9) 0.7339(8) 0.5237(6) 0.034(2) Uani 1 1 d .
C32 C 0.8152(10) 0.7298(8) 0.5078(6) 0.042(3) Uani 1 1 d .
H32 H 0.8774 0.7404 0.5559 0.051 Uiso 1 1 calc R
C33 C 0.8384(12) 0.7105(10) 0.4228(9) 0.064(4) Uani 1 1 d .
H33 H 0.9165 0.7087 0.4135 0.077 Uiso 1 1 calc R
C34 C 0.7485(16) 0.6935(11) 0.3504(8) 0.077(5) Uani 1 1 d .
H34 H 0.7649 0.6775 0.2925 0.093 Uiso 1 1 calc R
C35 C 0.6375(14) 0.7000(11) 0.3635(8) 0.069(4) Uani 1 1 d .
H35 H 0.5775 0.6918 0.3142 0.083 Uiso 1 1 calc R
C36 C 0.6093(11) 0.7188(9) 0.4498(7) 0.053(3) Uani 1 1 d .
H36 H 0.5312 0.7213 0.4586 0.064 Uiso 1 1 calc R
C41 C 0.6424(9) 0.9019(8) 0.8633(6) 0.032(2) Uani 1 1 d .
C42 C 0.7192(10) 0.9865(8) 0.8403(6) 0.040(3) Uani 1 1 d .
H42 H 0.7939 0.9784 0.8265 0.048 Uiso 1 1 calc R
C43 C 0.6846(12) 1.0821(9) 0.8379(7) 0.057(3) Uani 1 1 d .
H43 H 0.7351 1.1381 0.8203 0.068 Uiso 1 1 calc R
C44 C 0.5789(15) 1.0967(12) 0.8604(9) 0.074(4) Uani 1 1 d .
H44 H 0.5575 1.1628 0.8598 0.089 Uiso 1 1 calc R
C45 C 0.5022(13) 1.0131(11) 0.8845(9) 0.066(4) Uani 1 1 d .
H45 H 0.4284 1.0232 0.8986 0.079 Uiso 1 1 calc R
C46 C 0.5327(10) 0.9157(10) 0.8882(7) 0.051(3) Uani 1 1 d .
H46 H 0.4819 0.8605 0.9066 0.061 Uiso 1 1 calc R
C51 C 0.7922(9) 0.8077(8) 0.9793(6) 0.036(2) Uani 1 1 d .
C52 C 0.8537(10) 0.9100(9) 1.0147(7) 0.054(3) Uani 1 1 d .
H52 H 0.8411 0.9668 0.9852 0.065 Uiso 1 1 calc R
C53 C 0.9352(13) 0.9287(12) 1.0952(9) 0.079(4) Uani 1 1 d .
H53 H 0.9772 0.9979 1.1177 0.095 Uiso 1 1 calc R
C54 C 0.9538(12) 0.8473(12) 1.1408(8) 0.079(4) Uani 1 1 d .
H54 H 1.0085 0.8612 1.1938 0.094 Uiso 1 1 calc R
C55 C 0.8930(11) 0.7470(11) 1.1093(7) 0.061(4) Uani 1 1 d .
H55 H 0.9033 0.6911 1.1406 0.073 Uiso 1 1 calc R
C56 C 0.8134(10) 0.7289(9) 1.0277(7) 0.045(3) Uani 1 1 d .
H56 H 0.7729 0.6592 1.0054 0.054 Uiso 1 1 calc R
C61 C 0.5631(8) 0.6895(8) 0.8976(6) 0.036(2) Uani 1 1 d .
C62 C 0.5309(9) 0.6925(9) 0.9811(7) 0.043(3) Uani 1 1 d .
H62 H 0.5777 0.7434 1.0273 0.052 Uiso 1 1 calc R
C63 C 0.4324(11) 0.6240(10) 1.0013(9) 0.059(3) Uani 1 1 d .
H63 H 0.416 0.6267 1.0596 0.071 Uiso 1 1 calc R
C64 C 0.3589(10) 0.5506(10) 0.9301(9) 0.057(3) Uani 1 1 d .
H64 H 0.291 0.5045 0.9398 0.069 Uiso 1 1 calc R
C65 C 0.3896(9) 0.5488(9) 0.8468(9) 0.054(3) Uani 1 1 d .
H65 H 0.3403 0.5005 0.7999 0.065 Uiso 1 1 calc R
C66 C 0.4882(9) 0.6132(8) 0.8275(8) 0.045(3) Uani 1 1 d .
H66 H 0.5061 0.6073 0.7695 0.054 Uiso 1 1 calc R
B4 B 0.7854(11) 0.5677(9) 0.8261(7) 0.035(3) Uani 1 1 d .
H4 H 0.7366 0.5852 0.8819 0.042 Uiso 1 1 calc R
B5 B 0.7774(13) 0.4306(10) 0.7766(9) 0.050(4) Uani 1 1 d .
H5 H 0.7247 0.3626 0.8005 0.06 Uiso 1 1 calc R
B6 B 0.7862(12) 0.4317(9) 0.6617(9) 0.049(4) Uani 1 1 d .
H6 H 0.7394 0.3649 0.6091 0.059 Uiso 1 1 calc R
B7 B 0.9395(11) 0.6413(10) 0.7033(8) 0.041(3) Uani 1 1 d .
H7 H 0.9945 0.7052 0.6763 0.049 Uiso 1 1 calc R
B8 B 0.9309(11) 0.6378(10) 0.8185(9) 0.046(3) Uani 1 1 d .
B9 B 0.9153(11) 0.5036(9) 0.8381(8) 0.039(3) Uani 1 1 d .
H9B H 0.9524 0.4827 0.9024 0.046 Uiso 1 1 calc R
B10 B 0.9129(12) 0.4244(10) 0.7343(8) 0.046(3) Uani 1 1 d .
H10 H 0.9496 0.3513 0.73 0.055 Uiso 1 1 calc R
B11 B 0.9256(11) 0.5088(9) 0.6524(8) 0.039(3) Uani 1 1 d .
H11B H 0.9684 0.4922 0.5931 0.047 Uiso 1 1 calc R
B12 B 1.0067(12) 0.5496(10) 0.7619(9) 0.050(4) Uani 1 1 d .
H12B H 1.1047 0.5582 0.7766 0.061 Uiso 1 1 calc R
C3 C 0.7836(16) 0.9843(15) 0.3975(11) 0.127(7) Uani 1 1 d .
H3A H 0.8093 0.9186 0.4075 0.152 Uiso 1 1 calc R
H3B H 0.7376 1.0021 0.4441 0.152 Uiso 1 1 calc R
Cl1 Cl 0.6932(7) 0.9617(5) 0.2979(4) 0.192(3) Uani 1 1 d .
Cl2 Cl 0.9072(5) 1.0827(6) 0.4082(5) 0.177(3) Uani 1 1 d .

loop_
_atom_site_aniso_label
_atom_site_aniso_U_11
_atom_site_aniso_U_22
_atom_site_aniso_U_33
_atom_site_aniso_U_23
_atom_site_aniso_U_13
_atom_site_aniso_U_12
Ru3 0.0315(5) 0.0234(4) 0.0276(5) -0.0022(3) -0.0092(3) 0.0044(3)
P1 0.0410(16) 0.0237(14) 0.0278(14) -0.0037(11) -0.0109(12) 0.0079(12)
P2 0.0329(15) 0.0294(15) 0.0280(14) -0.0008(11) -0.0043(11) 0.0030(12)
S 0.0344(15) 0.0437(17) 0.0382(16) -0.0027(12) -0.0120(12) 0.0053(13)
C1 0.021(5) 0.037(6) 0.042(6) -0.011(5) -0.014(4) -0.006(4)
C2 0.044(6) 0.022(5) 0.038(6) 0.003(4) -0.006(5) 0.010(5)
C1S 0.075(9) 0.063(9) 0.055(8) 0.000(7) -0.002(7) -0.006(7)
C2S 0.068(9) 0.084(10) 0.078(10) 0.001(8) -0.046(7) 0.029(8)
C11 0.069(8) 0.020(5) 0.028(6) 0.000(4) -0.010(5) 0.007(5)
C12 0.072(9) 0.046(8) 0.066(8) 0.005(6) -0.033(7) 0.021(7)
C13 0.115(13) 0.051(9) 0.075(10) 0.020(7) -0.024(9) 0.036(9)
C14 0.154(16) 0.012(6) 0.083(10) 0.011(6) -0.043(10) -0.001(8)
C15 0.107(12) 0.022(7) 0.078(10) 0.011(6) -0.032(8) -0.012(7)
C16 0.082(9) 0.050(8) 0.045(7) 0.022(6) -0.029(6) -0.019(7)
C21 0.036(6) 0.049(7) 0.023(5) 0.002(5) -0.012(4) 0.007(5)
C22 0.053(7) 0.028(6) 0.026(5) -0.002(4) -0.006(5) 0.002(5)
C23 0.042(7) 0.069(9) 0.041(7) 0.001(6) -0.009(6) -0.019(6)
C24 0.045(8) 0.114(14) 0.065(9) 0.015(9) 0.001(7) -0.016(9)
C25 0.047(9) 0.137(15) 0.064(9) 0.019(9) 0.019(7) 0.052(10)
C26 0.044(7) 0.078(9) 0.046(7) 0.001(6) 0.003(6) 0.023(7)
C31 0.049(7) 0.030(6) 0.018(5) 0.003(4) -0.007(4) 0.002(5)
C32 0.055(7) 0.047(7) 0.021(5) 0.001(5) 0.009(5) 0.000(6)
C33 0.065(9) 0.069(9) 0.059(9) 0.010(7) 0.028(7) 0.003(7)
C34 0.116(13) 0.070(10) 0.030(7) -0.001(6) 0.016(8) -0.019(9)
C35 0.090(11) 0.067(9) 0.041(8) 0.017(6) 0.003(7) -0.012(8)
C36 0.055(7) 0.051(7) 0.046(7) 0.001(6) -0.015(6) 0.010(6)
C41 0.037(6) 0.025(6) 0.032(6) -0.001(4) 0.003(5) 0.007(5)
C42 0.051(7) 0.034(6) 0.032(6) -0.007(5) -0.008(5) 0.020(5)
C43 0.083(10) 0.036(7) 0.047(7) -0.002(5) 0.000(7) 0.014(7)
C44 0.110(13) 0.062(10) 0.055(8) -0.001(7) -0.009(8) 0.056(10)
C45 0.085(10) 0.054(9) 0.071(9) 0.005(7) 0.013(8) 0.051(8)
C46 0.055(8) 0.065(8) 0.034(6) 0.005(5) 0.001(5) 0.023(6)
C51 0.041(6) 0.040(6) 0.021(5) -0.009(4) -0.002(4) 0.008(5)
C52 0.056(8) 0.040(7) 0.053(7) -0.007(5) -0.022(6) 0.007(6)
C53 0.088(11) 0.076(10) 0.052(8) -0.015(7) -0.031(7) 0.008(8)
C54 0.069(9) 0.095(12) 0.050(8) 0.004(8) -0.048(7) 0.006(8)
C55 0.065(8) 0.084(10) 0.028(6) 0.009(6) -0.018(6) 0.020(8)
C56 0.051(7) 0.049(7) 0.029(6) 0.000(5) -0.002(5) 0.008(6)
C61 0.027(5) 0.045(6) 0.037(6) 0.000(5) 0.014(5) 0.011(5)
C62 0.037(6) 0.055(7) 0.039(6) 0.008(5) 0.004(5) 0.016(6)
C63 0.062(9) 0.066(9) 0.058(8) 0.029(7) 0.011(7) 0.021(7)
C64 0.035(7) 0.052(8) 0.090(10) 0.021(7) 0.018(7) 0.007(6)
C65 0.029(6) 0.039(7) 0.088(10) -0.001(6) 0.010(6) -0.004(5)
C66 0.040(7) 0.029(6) 0.059(7) -0.006(5) 0.002(5) 0.003(5)
B4 0.046(7) 0.026(6) 0.030(6) 0.000(5) -0.001(5) 0.010(5)
B5 0.070(10) 0.022(7) 0.050(8) 0.008(6) -0.017(7) 0.005(6)
B6 0.067(9) 0.021(7) 0.052(8) -0.015(6) -0.007(7) 0.015(6)
B7 0.033(7) 0.034(7) 0.046(7) 0.003(6) 0.000(6) -0.008(5)
B8 0.041(7) 0.037(7) 0.052(8) -0.002(6) -0.012(6) 0.006(6)
B9 0.040(7) 0.033(7) 0.044(7) 0.004(5) 0.004(6) 0.015(6)
B10 0.055(8) 0.039(8) 0.044(8) 0.005(6) 0.001(6) 0.020(6)
B11 0.046(8) 0.036(7) 0.035(7) -0.006(5) -0.006(6) 0.023(6)
B12 0.051(8) 0.041(8) 0.056(8) -0.007(6) -0.017(7) 0.028(7)
C3 0.129(16) 0.124(16) 0.094(13) 0.040(11) -0.025(11) -0.047(12)
Cl1 0.266(8) 0.115(5) 0.153(6) 0.013(4) -0.092(5) 0.025(5)
Cl2 0.080(4) 0.192(7) 0.256(8) 0.088(6) 0.014(4) -0.008(4)

loop_
_atom_type_symbol
_atom_type_description
_atom_type_scat_dispersion_real
_atom_type_scat_dispersion_imag
_atom_type_scat_source
C C 0.0033 0.0016 'International Tables Vol C Tables 4.2.6.8 and 6.1.1.4'
H H 0 0 'International Tables Vol C Tables 4.2.6.8 and 6.1.1.4'
B B 0.0013 0.0007 'International Tables Vol C Tables 4.2.6.8 and 6.1.1.4'
P P 0.1023 0.0942 'International Tables Vol C Tables 4.2.6.8 and 6.1.1.4'
Ru Ru -1.2594 0.8363 'International Tables Vol C Tables 4.2.6.8 and 6.1.1.4'
S S 0.1246 0.1234 'International Tables Vol C Tables 4.2.6.8 and 6.1.1.4'
Cl Cl 0.1484 0.1585 'International Tables Vol C Tables 4.2.6.8 and 6.1.1.4'

loop_
_geom_angle_atom_site_label_1
_geom_angle_atom_site_label_2
_geom_angle_atom_site_label_3
_geom_angle
_geom_angle_publ_flag
B4 Ru3 C2 73.0(4) y
B4 Ru3 B8 47.0(5) y
C2 Ru3 B8 73.5(4) y
B4 Ru3 P2 85.8(3) y
C2 Ru3 P2 152.0(3) y
B8 Ru3 P2 105.3(4) y
B4 Ru3 B7 79.1(5) y
C2 Ru3 B7 44.1(4) y
B8 Ru3 B7 45.9(5) y
P2 Ru3 B7 149.5(3) y
B4 Ru3 C1 42.9(4) y
C2 Ru3 C1 40.9(4) y
B8 Ru3 C1 74.0(4) y
P2 Ru3 C1 111.3(3) y
B7 Ru3 C1 74.3(4) y
B4 Ru3 P1 145.3(3) y
C2 Ru3 P1 91.5(3) y
B8 Ru3 P1 157.0(4) y
P2 Ru3 P1 96.12(10) y
B7 Ru3 P1 111.4(3) y
C1 Ru3 P1 106.2(2) y
C21 P1 C11 106.8(5) y
C21 P1 C31 101.5(4) y
C11 P1 C31 92.2(4) y
C21 P1 Ru3 113.7(3) y
C11 P1 Ru3 122.8(3) y
C31 P1 Ru3 116.0(3) y
C51 P2 C61 99.6(5) y
C51 P2 C41 100.3(4) y
C61 P2 C41 101.2(5) y
C51 P2 Ru3 115.5(3) y
C61 P2 Ru3 116.8(3) y
C41 P2 Ru3 120.1(3) y
C1S S C2S 98.6(7) y
C1S S B8 103.0(6) y
C2S S B8 107.1(6) y
C2 C1 B4 109.2(8) y
C2 C1 B5 111.9(9) y
B4 C1 B5 65.7(7) y
C2 C1 B6 63.0(7) y
B4 C1 B6 116.2(8) y
B5 C1 B6 62.2(7) y
C2 C1 Ru3 67.1(5) y
B4 C1 Ru3 65.2(5) y
B5 C1 Ru3 126.5(6) y
B6 C1 Ru3 126.9(7) y
C1 C2 B7 115.6(8) y
C1 C2 B11 111.9(8) y
B7 C2 B11 61.5(7) y
C1 C2 B6 62.5(7) y
B7 C2 B6 113.8(8) y
B11 C2 B6 60.9(7) y
C1 C2 Ru3 72.1(5) y
B7 C2 Ru3 70.1(5) y
B11 C2 Ru3 127.8(6) y
B6 C2 Ru3 131.1(7) y
C16 C11 C12 118.5(11) ?
C16 C11 P1 117.6(9) y
C12 C11 P1 123.7(9) y
C11 C12 C13 118.4(12) ?
C14 C13 C12 120.6(12) ?
C15 C14 C13 121.5(12) ?
C14 C15 C16 119.4(14) ?
C15 C16 C11 121.3(13) ?
C22 C21 C26 120.0(10) ?
C22 C21 P1 116.4(8) y
C26 C21 P1 122.4(8) y
C23 C22 C21 119.2(11) ?
C24 C23 C22 121.8(12) ?
C23 C24 C25 119.4(12) ?
C24 C25 C26 121.4(12) ?
C21 C26 C25 117.8(12) ?
C32 C31 C36 118.9(9) ?
C32 C31 P1 121.1(7) y
C36 C31 P1 119.8(8) y
C31 C32 C33 121.1(11) ?
C32 C33 C34 121.0(13) ?
C35 C34 C33 119.5(12) ?
C34 C35 C36 121.4(13) ?
C35 C36 C31 118.1(12) ?
C42 C41 C46 120.2(10) ?
C42 C41 P2 117.7(7) y
C46 C41 P2 122.0(8) y
C43 C42 C41 119.5(11) ?
C44 C43 C42 121.2(13) ?
C43 C44 C45 119.7(12) ?
C46 C45 C44 121.4(13) ?
C45 C46 C41 117.9(12) ?
C56 C51 C52 116.3(10) ?
C56 C51 P2 120.9(8) y
C52 C51 P2 122.6(9) y
C51 C52 C53 120.3(12) ?
C54 C53 C52 121.2(13) ?
C55 C54 C53 120.0(11) ?
C54 C55 C56 118.3(12) ?
C51 C56 C55 123.8(11) ?
C62 C61 C66 116.9(10) ?
C62 C61 P2 125.7(8) y
C66 C61 P2 117.4(7) y
C61 C62 C63 124.1(11) ?
C62 C63 C64 117.5(11) ?
C65 C64 C63 118.3(11) ?
C64 C65 C66 124.1(11) ?
C65 C66 C61 118.9(11) ?
C1 B4 B8 106.0(8) y
C1 B4 B5 58.3(6) y
B8 B4 B5 105.8(9) y
C1 B4 B9 103.1(8) y
B8 B4 B9 58.9(7) y
B5 B4 B9 57.7(6) y
C1 B4 Ru3 72.0(6) y
B8 B4 Ru3 67.6(6) y
B5 B4 Ru3 126.0(7) y
B9 B4 Ru3 122.4(7) y
C1 B5 B9 104.6(8) y
C1 B5 B6 60.0(7) y
B9 B5 B6 107.3(10) y
C1 B5 B10 104.3(9) y
B9 B5 B10 59.9(7) y
B6 B5 B10 58.6(7) y
C1 B5 B4 56.1(6) y
B9 B5 B4 61.8(6) y
B6 B5 B4 106.6(8) y
B10 B5 B4 107.9(9) y
C1 B6 B10 104.5(8) y
C1 B6 C2 54.5(6) y
B10 B6 C2 104.1(8) y
C1 B6 B11 103.9(8) y
B10 B6 B11 60.6(7) y
C2 B6 B11 59.2(7) y
C1 B6 B5 57.9(7) y
B10 B6 B5 60.9(8) y
C2 B6 B5 101.8(7) y
B11 B6 B5 108.8(9) y
C2 B7 B11 59.8(6) y
C2 B7 B8 100.6(8) y
B11 B7 B8 106.7(9) y
C2 B7 B12 103.1(8) y
B11 B7 B12 59.6(7) y
B8 B7 B12 59.3(7) y
C2 B7 Ru3 65.8(5) y
B11 B7 Ru3 122.2(7) y
B8 B7 Ru3 65.1(6) y
B12 B7 Ru3 119.8(8) y
B12 B8 B4 109.1(9) y
B12 B8 B9 59.4(7) y
B4 B8 B9 62.3(7) y
B12 B8 B7 60.8(7) y
B4 B8 B7 108.0(8) y
B9 B8 B7 108.9(8) y
B12 B8 S 113.8(8) y
B4 B8 S 126.9(8) y
B9 B8 S 117.4(8) y
B7 B8 S 119.4(8) y
B12 B8 Ru3 124.6(8) y
B4 B8 Ru3 65.4(5) y
B9 B8 Ru3 123.6(7) y
B7 B8 Ru3 69.0(6) y
S B8 Ru3 109.9(6) y
B12 B9 B5 108.1(9) y
B12 B9 B10 59.1(7) y
B5 B9 B10 60.4(7) y
B12 B9 B8 60.0(7) y
B5 B9 B8 108.0(9) y
B10 B9 B8 106.9(9) y
B12 B9 B4 106.8(9) y
B5 B9 B4 60.5(7) y
B10 B9 B4 107.3(8) y
B8 B9 B4 58.8(7) y
B6 B10 B12 109.5(9) y
B6 B10 B11 60.4(7) y
B12 B10 B11 60.6(7) y
B6 B10 B9 108.8(9) y
B12 B10 B9 60.1(7) y
B11 B10 B9 108.3(9) y
B6 B10 B5 60.6(7) y
B12 B10 B5 108.4(9) y
B11 B10 B5 108.3(9) y
B9 B10 B5 59.8(7) y
C2 B11 B7 58.7(6) y
C2 B11 B6 59.9(7) y
B7 B11 B6 110.5(8) y
C2 B11 B10 103.4(9) y
B7 B11 B10 109.1(9) y
B6 B11 B10 59.0(7) y
C2 B11 B12 103.5(8) y
B7 B11 B12 61.3(7) y
B6 B11 B12 107.2(10) y
B10 B11 B12 59.0(7) y
B10 B12 B9 60.8(8) y
B10 B12 B11 60.4(7) y
B9 B12 B11 108.6(10) y
B10 B12 B8 108.7(10) y
B9 B12 B8 60.6(7) y
B11 B12 B8 106.8(8) y
B10 B12 B7 108.5(9) y
B9 B12 B7 109.1(9) y
B11 B12 B7 59.1(7) y
B8 B12 B7 59.9(7) y
Cl1 C3 Cl2 115.2(10) ?

loop_
_geom_bond_atom_site_label_1
_geom_bond_atom_site_label_2
_geom_bond_distance
_geom_bond_publ_flag
Ru3 B4 2.203(11) y
Ru3 C2 2.234(9) y
Ru3 B8 2.239(13) y
Ru3 P2 2.298(3) y
Ru3 B7 2.304(12) y
Ru3 C1 2.307(10) y
Ru3 P1 2.321(3) y
P1 C21 1.835(10) y
P1 C11 1.849(10) y
P1 C31 1.877(9) y
P2 C51 1.844(10) y
P2 C61 1.848(10) y
P2 C41 1.850(10) y
S C1S 1.774(12) y
S C2S 1.797(12) y
S B8 1.951(12) y
C1 C2 1.587(14) y
C1 B4 1.651(14) y
C1 B5 1.692(16) y
C1 B6 1.730(15) y
C2 B7 1.705(15) y
C2 B11 1.725(15) y
C2 B6 1.737(15) y
C11 C16 1.389(15) ?
C11 C12 1.398(14) ?
C12 C13 1.399(17) ?
C13 C14 1.37(2) ?
C14 C15 1.331(19) ?
C15 C16 1.381(16) ?
C21 C22 1.389(13) ?
C21 C26 1.405(14) ?
C22 C23 1.388(14) ?
C23 C24 1.354(18) ?
C24 C25 1.37(2) ?
C25 C26 1.408(17) ?
C31 C32 1.350(14) ?
C31 C36 1.416(13) ?
C32 C33 1.357(14) ?
C33 C34 1.372(18) ?
C34 C35 1.332(19) ?
C35 C36 1.396(16) ?
C41 C42 1.384(14) ?
C41 C46 1.398(14) ?
C42 C43 1.366(14) ?
C43 C44 1.343(17) ?
C44 C45 1.380(19) ?
C45 C46 1.370(16) ?
C51 C56 1.367(14) ?
C51 C52 1.378(14) ?
C52 C53 1.403(15) ?
C53 C54 1.363(18) ?
C54 C55 1.345(17) ?
C55 C56 1.406(14) ?
C61 C62 1.367(13) ?
C61 C66 1.422(13) ?
C62 C63 1.395(15) ?
C63 C64 1.408(17) ?
C64 C65 1.360(16) ?
C65 C66 1.363(14) ?
B4 B8 1.773(18) y
B4 B5 1.813(16) y
B4 B9 1.835(16) y
B5 B9 1.761(17) y
B5 B6 1.766(19) y
B5 B10 1.772(19) y
B6 B10 1.730(18) y
B6 B11 1.755(19) y
B7 B11 1.753(16) y
B7 B8 1.774(18) y
B7 B12 1.791(18) y
B8 B12 1.763(17) y
B8 B9 1.773(17) y
B9 B12 1.75(2) y
B9 B10 1.763(17) y
B10 B12 1.734(19) y
B10 B11 1.759(18) y
B11 B12 1.762(17) y
C3 Cl1 1.678(16) ?
C3 Cl2 1.694(16) ?

loop_
_geom_torsion_atom_site_label_1
_geom_torsion_atom_site_label_2
_geom_torsion_atom_site_label_3
_geom_torsion_atom_site_label_4
_geom_torsion
_geom_torsion_publ_flag
S B8 Ru3 P1 104.5(8) y
S B8 Ru3 P2 -53.4(7) y
S B8 Ru3 H 37(3) y
C1S S B8 B7 -15.0(10) y
C1S S B8 B4 -165.1(10) y
C2S S B8 B7 -118.4(9) y
C2S S B8 B4 91.5(11) y
